data_7063059
loop_
_publ_author_name
'Ali, Hasrat'
'van Lier, Johan E.'

_publ_section_title
;
 gem-Dibromovinyl phthalonitriles: synthesis, structure elucidation,
 Hirshfeld surface analysis and energy framework calculations
;
_journal_issue 14
_journal_name_full 'New Journal of Chemistry'
_journal_page_first 6350
_journal_page_last 6366
_journal_paper_doi 10.1039/D3NJ04853E
_journal_volume 48
_journal_year 2024
_chemical_formula_moiety 'C10 H4 Br2 N2'
_chemical_formula_sum 'C10 H4 Br2 N2'
_chemical_formula_weight 311.97
_space_group_crystal_system triclinic
_space_group_IT_number 2
_space_group_name_Hall '-P 1'
_space_group_name_H-M_alt 'P -1'
_atom_sites_solution_hydrogens geom
_audit_creation_method SHELXL-2018/3
_audit_update_record
;
2023-10-17 deposited with the CCDC.	2024-02-26 downloaded from the CCDC.
;
_cell_angle_alpha 104.837(3)
_cell_angle_beta 90.598(3)
_cell_angle_gamma 93.363(3)
_cell_formula_units_Z 4
_cell_length_a 3.8871(8)
_cell_length_b 16.768(3)
_cell_length_c 16.927(3)
_cell_measurement_reflns_used 9780
_cell_measurement_temperature 296(2)
_cell_measurement_theta_max 26.38
_cell_measurement_theta_min 2.48
_cell_volume 1064.3(3)
_computing_cell_refinement 'SAINT V8.38A integration software'
_computing_data_collection 'Bruker APEX2 software'
_computing_data_reduction 'SORTAV (Blessing, 1995)'
_computing_molecular_graphics 'Ortep for Windows (Farrugia, 2012)'
_computing_publication_material 'WinGX publication routines (Farrugia, 2012)'
_computing_structure_refinement 'SHELXL-2018/3 (Sheldrick, 2018)'
_diffrn_ambient_temperature 296(2)
_diffrn_measured_fraction_theta_full 0.998
_diffrn_measured_fraction_theta_max 0.991
_diffrn_measurement_device_type 'Bruker APEX-II'
_diffrn_measurement_method '\f or \w oscillation scans'
_diffrn_radiation_type MoK\a
_diffrn_radiation_wavelength 0.71073
_diffrn_reflns_av_R_equivalents 0.0482
_diffrn_reflns_av_unetI/netI 0.0464
_diffrn_reflns_Laue_measured_fraction_full 0.998
_diffrn_reflns_Laue_measured_fraction_max 0.991
_diffrn_reflns_limit_h_max 4
_diffrn_reflns_limit_h_min -4
_diffrn_reflns_limit_k_max 20
_diffrn_reflns_limit_k_min -20
_diffrn_reflns_limit_l_max 21
_diffrn_reflns_limit_l_min -21
_diffrn_reflns_number 20033
_diffrn_reflns_point_group_measured_fraction_full 0.998
_diffrn_reflns_point_group_measured_fraction_max 0.991
_diffrn_reflns_theta_full 25.000
_diffrn_reflns_theta_max 26.414
_diffrn_reflns_theta_min 1.526
_diffrn_source 'sealed x-ray tube'
_exptl_absorpt_coefficient_mu 7.576
_exptl_absorpt_correction_T_max 0.745
_exptl_absorpt_correction_T_min 0.498
_exptl_absorpt_correction_type multi-scan
_exptl_absorpt_process_details
;
        SADABS-2016/2 - Bruker AXS area detector scaling and absorption correction
;
_exptl_crystal_colour colourless
_exptl_crystal_density_diffrn 1.947
_exptl_crystal_density_method 'not measured'
_exptl_crystal_description Needle
_exptl_crystal_F_000 592
_exptl_crystal_size_max 0.190
_exptl_crystal_size_mid 0.168
_exptl_crystal_size_min 0.080
_refine_diff_density_max 1.777
_refine_diff_density_min -0.598
_refine_diff_density_rms 0.139
_refine_ls_extinction_method none
_refine_ls_goodness_of_fit_ref 0.931
_refine_ls_hydrogen_treatment constr
_refine_ls_matrix_type full
_refine_ls_number_parameters 253
_refine_ls_number_reflns 4313
_refine_ls_number_restraints 0
_refine_ls_restrained_S_all 0.931
_refine_ls_R_factor_all 0.0656
_refine_ls_R_factor_gt 0.0470
_refine_ls_shift/su_max 0.001
_refine_ls_shift/su_mean 0.000
_refine_ls_structure_factor_coef Fsqd
_refine_ls_weighting_details 'w=1/[\s^2^(Fo^2^)+(0.0730P)^2^+9.6552P] where P=(Fo^2^+2Fc^2^)/3'
_refine_ls_weighting_scheme calc
_refine_ls_wR_factor_gt 0.1298
_refine_ls_wR_factor_ref 0.1376
_reflns_Friedel_coverage 0.000
_reflns_number_gt 3375
_reflns_number_total 4313
_reflns_threshold_expression 'I > 2\s(I)'
_cod_data_source_file d3nj04853e2.cif
_cod_data_source_block shelx
_cod_depositor_comments 'Adding full bibliography for 7063059--7063065.cif.'
_cod_original_cell_volume 1064.3(4)
_cod_database_code 7063059
_shelx_shelxl_version_number 2018/3
_shelx_space_group_comment
;
The symmetry employed for this shelxl refinement is uniquely defined
by the following loop, which should always be used as a source of
symmetry information in preference to the above space-group names.
They are only intended as comments.
;
_shelx_estimated_absorpt_t_min 0.327
_shelx_estimated_absorpt_t_max 0.582

loop_
_space_group_symop_operation_xyz
'x, y, z'
'-x, -y, -z'

loop_
_atom_site_label
_atom_site_type_symbol
_atom_site_fract_x
_atom_site_fract_y
_atom_site_fract_z
_atom_site_U_iso_or_equiv
_atom_site_adp_type
_atom_site_occupancy
_atom_site_site_symmetry_order
_atom_site_calc_flag
_atom_site_refinement_flags_posn
_atom_site_refinement_flags_adp
_atom_site_refinement_flags_occupancy
_atom_site_disorder_assembly
_atom_site_disorder_group
C1 C 0.8475(17) 0.1792(4) 0.2904(4) 0.0241(14) Uani 1 1 d . . . . .
C2 C 0.7452(18) 0.2360(4) 0.3595(4) 0.0256(14) Uani 1 1 d . . . . .
H2 H 0.774317 0.292127 0.362473 0.031 Uiso 1 1 calc R U . . .
C3 C 0.6012(17) 0.2111(4) 0.4240(4) 0.0240(14) Uani 1 1 d . . . . .
C4 C 0.5598(17) 0.1265(4) 0.4211(4) 0.0234(14) Uani 1 1 d . . . . .
C5 C 0.666(2) 0.0695(4) 0.3534(4) 0.0292(16) Uani 1 1 d . . . . .
H5 H 0.638665 0.013381 0.350653 0.035 Uiso 1 1 calc R U . . .
C6 C 0.8147(17) 0.0954(4) 0.2887(4) 0.0250(14) Uani 1 1 d . . . . .
H6 H 0.892590 0.056437 0.244036 0.030 Uiso 1 1 calc R U . . .
C7 C 0.9862(17) 0.2120(4) 0.2240(4) 0.0229(14) Uani 1 1 d . . . . .
H7 H 1.093597 0.264748 0.241674 0.027 Uiso 1 1 calc R U . . .
C8 C 0.9882(17) 0.1815(4) 0.1448(4) 0.0236(14) Uani 1 1 d . . . . .
C9 C 0.495(2) 0.2716(5) 0.4956(5) 0.0331(17) Uani 1 1 d . . . . .
C10 C 0.4001(18) 0.1015(4) 0.4885(4) 0.0276(15) Uani 1 1 d . . . . .
Br1 Br 0.8073(2) 0.07563(4) 0.08721(4) 0.0328(2) Uani 1 1 d . . . . .
Br2 Br 1.17256(19) 0.24520(5) 0.07660(4) 0.0318(2) Uani 1 1 d . . . . .
N1 N 0.401(2) 0.3179(5) 0.5515(4) 0.0504(19) Uani 1 1 d . . . . .
N2 N 0.2706(17) 0.0837(4) 0.5421(4) 0.0377(15) Uani 1 1 d . . . . .
C11 C -0.1320(17) 0.3371(4) 0.8192(4) 0.0233(14) Uani 1 1 d . . . . .
C12 C -0.1840(18) 0.3431(4) 0.7389(4) 0.0276(15) Uani 1 1 d . . . . .
H12 H -0.304657 0.300125 0.701237 0.033 Uiso 1 1 calc R U . . .
C13 C -0.0587(19) 0.4121(4) 0.7146(4) 0.0282(15) Uani 1 1 d . . . . .
H13 H -0.090714 0.414764 0.660866 0.034 Uiso 1 1 calc R U . . .
C14 C 0.1144(18) 0.4769(4) 0.7711(4) 0.0268(15) Uani 1 1 d . . . . .
C15 C 0.1578(16) 0.4736(4) 0.8521(4) 0.0228(14) Uani 1 1 d . . . . .
C16 C 0.0374(17) 0.4039(4) 0.8754(4) 0.0236(14) Uani 1 1 d . . . . .
H16 H 0.069731 0.401565 0.929248 0.028 Uiso 1 1 calc R U . . .
C17 C -0.2436(16) 0.2651(4) 0.8484(4) 0.0218(13) Uani 1 1 d . . . . .
H17 H -0.333744 0.276255 0.900524 0.026 Uiso 1 1 calc R U . . .
C18 C -0.2320(17) 0.1857(4) 0.8098(4) 0.0249(14) Uani 1 1 d . . . . .
C19 C 0.260(2) 0.5483(4) 0.7459(5) 0.0312(16) Uani 1 1 d . . . . .
C20 C 0.3336(18) 0.5408(4) 0.9120(4) 0.0259(15) Uani 1 1 d . . . . .
Br3 Br -0.38404(19) 0.10246(4) 0.86017(5) 0.0318(2) Uani 1 1 d . . . . .
Br4 Br -0.06343(18) 0.14446(4) 0.70446(4) 0.02648(19) Uani 1 1 d . . . . .
N3 N 0.381(2) 0.6031(4) 0.7258(5) 0.0459(18) Uani 1 1 d . . . . .
N4 N 0.4710(18) 0.5941(4) 0.9601(4) 0.0350(15) Uani 1 1 d . . . . .

loop_
_atom_site_aniso_label
_atom_site_aniso_U_11
_atom_site_aniso_U_22
_atom_site_aniso_U_33
_atom_site_aniso_U_23
_atom_site_aniso_U_13
_atom_site_aniso_U_12
C1 0.019(3) 0.029(4) 0.027(4) 0.012(3) -0.002(3) -0.001(3)
C2 0.029(4) 0.023(3) 0.025(4) 0.007(3) -0.002(3) -0.001(3)
C3 0.026(4) 0.025(3) 0.019(3) 0.004(3) -0.004(3) 0.001(3)
C4 0.021(3) 0.027(3) 0.023(3) 0.008(3) 0.002(3) 0.001(3)
C5 0.043(4) 0.022(3) 0.024(4) 0.008(3) 0.004(3) 0.006(3)
C6 0.023(3) 0.030(4) 0.021(3) 0.006(3) 0.001(3) 0.000(3)
C7 0.021(3) 0.019(3) 0.030(4) 0.008(3) 0.002(3) 0.001(3)
C8 0.022(3) 0.026(3) 0.024(3) 0.010(3) -0.001(3) -0.005(3)
C9 0.035(4) 0.036(4) 0.029(4) 0.008(3) 0.002(3) 0.007(3)
C10 0.025(4) 0.034(4) 0.024(4) 0.007(3) 0.004(3) 0.004(3)
Br1 0.0453(5) 0.0293(4) 0.0237(4) 0.0079(3) -0.0001(3) -0.0036(3)
Br2 0.0312(4) 0.0378(4) 0.0328(4) 0.0206(3) 0.0079(3) 0.0007(3)
N1 0.073(5) 0.046(4) 0.028(4) -0.001(3) 0.010(4) 0.012(4)
N2 0.041(4) 0.044(4) 0.031(4) 0.016(3) 0.011(3) 0.007(3)
C11 0.024(3) 0.023(3) 0.023(3) 0.004(3) 0.006(3) 0.007(3)
C12 0.031(4) 0.027(4) 0.024(4) 0.004(3) -0.003(3) 0.002(3)
C13 0.035(4) 0.030(4) 0.022(3) 0.008(3) 0.001(3) 0.010(3)
C14 0.029(4) 0.027(4) 0.027(4) 0.012(3) 0.005(3) 0.009(3)
C15 0.016(3) 0.025(3) 0.027(4) 0.006(3) 0.001(3) 0.007(3)
C16 0.023(3) 0.031(4) 0.018(3) 0.009(3) 0.004(3) 0.004(3)
C17 0.019(3) 0.025(3) 0.021(3) 0.005(3) 0.000(3) 0.003(3)
C18 0.025(4) 0.028(4) 0.024(3) 0.010(3) 0.000(3) 0.002(3)
C19 0.033(4) 0.030(4) 0.031(4) 0.009(3) -0.001(3) 0.004(3)
C20 0.024(4) 0.026(4) 0.031(4) 0.012(3) 0.005(3) 0.003(3)
Br3 0.0335(4) 0.0309(4) 0.0342(4) 0.0154(3) 0.0041(3) -0.0040(3)
Br4 0.0288(4) 0.0259(4) 0.0243(4) 0.0052(3) 0.0042(3) 0.0031(3)
N3 0.051(5) 0.037(4) 0.056(5) 0.026(4) -0.002(4) -0.003(3)
N4 0.045(4) 0.032(3) 0.028(3) 0.011(3) 0.005(3) -0.010(3)

loop_
_atom_type_symbol
_atom_type_description
_atom_type_scat_dispersion_real
_atom_type_scat_dispersion_imag
_atom_type_scat_source
C C 0.0033 0.0016 'International Tables Vol C Tables 4.2.6.8 and 6.1.1.4'
H H 0.0000 0.0000 'International Tables Vol C Tables 4.2.6.8 and 6.1.1.4'
Br Br -0.2901 2.4595 'International Tables Vol C Tables 4.2.6.8 and 6.1.1.4'
N N 0.0061 0.0033 'International Tables Vol C Tables 4.2.6.8 and 6.1.1.4'

loop_
_geom_angle_atom_site_label_1
_geom_angle_atom_site_label_2
_geom_angle_atom_site_label_3
_geom_angle
_geom_angle_site_symmetry_1
_geom_angle_site_symmetry_3
_geom_angle_publ_flag
C2 C1 C6 118.4(6) . . ?
C2 C1 C7 117.1(6) . . ?
C6 C1 C7 124.6(6) . . ?
C3 C2 C1 121.4(6) . . ?
C2 C3 C4 120.1(6) . . ?
C2 C3 C9 120.5(6) . . ?
C4 C3 C9 119.4(6) . . ?
C5 C4 C3 119.1(6) . . ?
C5 C4 C10 121.6(6) . . ?
C3 C4 C10 119.3(6) . . ?
C4 C5 C6 120.4(6) . . ?
C5 C6 C1 120.6(6) . . ?
C8 C7 C1 132.5(6) . . ?
C7 C8 Br2 120.6(5) . . ?
C7 C8 Br1 125.8(5) . . ?
Br2 C8 Br1 113.5(3) . . ?
N1 C9 C3 177.8(9) . . ?
N2 C10 C4 178.2(8) . . ?
C16 C11 C12 118.3(6) . . ?
C16 C11 C17 117.4(6) . . ?
C12 C11 C17 124.3(6) . . ?
C13 C12 C11 121.2(6) . . ?
C14 C13 C12 119.4(7) . . ?
C13 C14 C15 120.4(6) . . ?
C13 C14 C19 120.1(6) . . ?
C15 C14 C19 119.4(7) . . ?
C16 C15 C14 119.7(6) . . ?
C16 C15 C20 119.0(6) . . ?
C14 C15 C20 121.3(6) . . ?
C15 C16 C11 120.9(6) . . ?
C18 C17 C11 128.0(6) . . ?
C17 C18 Br4 125.6(5) . . ?
C17 C18 Br3 120.9(5) . . ?
Br4 C18 Br3 113.5(3) . . ?
N3 C19 C14 178.2(9) . . ?
N4 C20 C15 179.4(8) . . ?

loop_
_geom_bond_atom_site_label_1
_geom_bond_atom_site_label_2
_geom_bond_distance
_geom_bond_site_symmetry_2
_geom_bond_publ_flag
C1 C2 1.385(10) . ?
C1 C6 1.396(9) . ?
C1 C7 1.467(9) . ?
C2 C3 1.377(9) . ?
C3 C4 1.406(9) . ?
C3 C9 1.449(10) . ?
C4 C5 1.377(9) . ?
C4 C10 1.447(9) . ?
C5 C6 1.395(9) . ?
C7 C8 1.307(9) . ?
C8 Br2 1.883(6) . ?
C8 Br1 1.884(7) . ?
C9 N1 1.138(10) . ?
C10 N2 1.137(9) . ?
C11 C16 1.396(9) . ?
C11 C12 1.402(10) . ?
C11 C17 1.463(9) . ?
C12 C13 1.387(10) . ?
C13 C14 1.384(10) . ?
C14 C15 1.394(10) . ?
C14 C19 1.456(10) . ?
C15 C16 1.385(9) . ?
C15 C20 1.439(10) . ?
C17 C18 1.327(9) . ?
C18 Br4 1.880(7) . ?
C18 Br3 1.884(7) . ?
C19 N3 1.139(10) . ?
C20 N4 1.145(9) . ?

loop_
_geom_torsion_atom_site_label_1
_geom_torsion_atom_site_label_2
_geom_torsion_atom_site_label_3
_geom_torsion_atom_site_label_4
_geom_torsion
_geom_torsion_site_symmetry_1
_geom_torsion_site_symmetry_2
_geom_torsion_site_symmetry_3
_geom_torsion_site_symmetry_4
_geom_torsion_publ_flag
C6 C1 C2 C3 -2.6(10) . . . . ?
C7 C1 C2 C3 177.8(6) . . . . ?
C1 C2 C3 C4 0.9(10) . . . . ?
C1 C2 C3 C9 -179.8(7) . . . . ?
C2 C3 C4 C5 0.2(10) . . . . ?
C9 C3 C4 C5 -179.1(7) . . . . ?
C2 C3 C4 C10 -178.4(6) . . . . ?
C9 C3 C4 C10 2.3(10) . . . . ?
C3 C4 C5 C6 0.4(10) . . . . ?
C10 C4 C5 C6 179.0(7) . . . . ?
C4 C5 C6 C1 -2.2(11) . . . . ?
C2 C1 C6 C5 3.2(10) . . . . ?
C7 C1 C6 C5 -177.3(6) . . . . ?
C2 C1 C7 C8 -151.0(8) . . . . ?
C6 C1 C7 C8 29.4(12) . . . . ?
C1 C7 C8 Br2 176.5(6) . . . . ?
C1 C7 C8 Br1 -1.8(12) . . . . ?
C16 C11 C12 C13 2.6(10) . . . . ?
C17 C11 C12 C13 -177.4(6) . . . . ?
C11 C12 C13 C14 -1.4(11) . . . . ?
C12 C13 C14 C15 -1.1(11) . . . . ?
C12 C13 C14 C19 177.6(7) . . . . ?
C13 C14 C15 C16 2.3(10) . . . . ?
C19 C14 C15 C16 -176.4(6) . . . . ?
C13 C14 C15 C20 -179.3(6) . . . . ?
C19 C14 C15 C20 2.1(10) . . . . ?
C14 C15 C16 C11 -1.0(10) . . . . ?
C20 C15 C16 C11 -179.5(6) . . . . ?
C12 C11 C16 C15 -1.4(10) . . . . ?
C17 C11 C16 C15 178.6(6) . . . . ?
C16 C11 C17 C18 -140.1(7) . . . . ?
C12 C11 C17 C18 39.9(11) . . . . ?
C11 C17 C18 Br4 0.1(11) . . . . ?
C11 C17 C18 Br3 178.9(5) . . . . ?
